data_7131343
loop_
_publ_author_name
'Yamada, Manabu'
'Yoshizaki, Ruka'
'Uemura, Fumiya'
'Katagiri, Hiroshi'
'Kato, Sumio'
'Akimoto, Kazuhiko'
'Hamada, Fumio'

_publ_section_title
;
 Facile separation of cyclic aliphatic and aromatic vapors using
 crystalline thiacalixarene assemblies with preorganized channels.
;
_journal_issue 18
_journal_name_full 'Chemical communications (Cambridge, England)'
_journal_page_first 2604
_journal_page_last 2607
_journal_paper_doi 10.1039/d2cc05647j
_journal_volume 59
_journal_year 2023
_chemical_formula_moiety 'C36 H36 Br4 O4 S4, 1[C7H8]'
_chemical_formula_sum 'C43 H44 Br4 O4 S4'
_chemical_formula_weight 1072.66
_space_group_crystal_system trigonal
_space_group_IT_number 167
_space_group_name_Hall '-R 3 2"c'
_space_group_name_H-M_alt 'R -3 c :H'
_atom_sites_solution_hydrogens geom
_atom_sites_solution_primary direct
_atom_sites_solution_secondary difmap
_audit_creation_method SHELXL-2018/3
_audit_update_record
;
2022-11-17 deposited with the CCDC.	2023-01-30 downloaded from the CCDC.
;
_cell_angle_alpha 90
_cell_angle_beta 90
_cell_angle_gamma 120
_cell_formula_units_Z 18
_cell_length_a 31.2941(5)
_cell_length_b 31.2941(5)
_cell_length_c 24.1681(4)
_cell_measurement_reflns_used 26301
_cell_measurement_temperature 223
_cell_measurement_theta_max 28.6690
_cell_measurement_theta_min 1.9040
_cell_volume 20497.4(6)
_computing_cell_refinement 'CrysAlisPro 1.171.40.53 (Rigaku OD, 2019)'
_computing_data_collection 'CrysAlisPro 1.171.40.53 (Rigaku OD, 2019)'
_computing_data_reduction 'CrysAlisPro 1.171.40.53 (Rigaku OD, 2019)'
_computing_molecular_graphics 'PLATON (Spek, 2020)'
_computing_publication_material 'Yadokari-XG (Wakita, Nemoto et al., 2009)'
_computing_structure_refinement 'SHELXL2018 (Sheldrick, 2015b)'
_computing_structure_solution 'SHELXT2014 (Sheldrick, 2015a)'
_diffrn_ambient_temperature 223
_diffrn_detector_area_resol_mean 28.5714
_diffrn_measured_fraction_theta_full 0.999
_diffrn_measured_fraction_theta_max 0.999
_diffrn_measurement_device_type 'Rigaku Saturn 70 CCD area detector'
_diffrn_measurement_method \w
_diffrn_radiation_type MoK\a
_diffrn_radiation_wavelength 0.71073
_diffrn_reflns_av_R_equivalents 0.0473
_diffrn_reflns_av_unetI/netI 0.0161
_diffrn_reflns_Laue_measured_fraction_full 0.999
_diffrn_reflns_Laue_measured_fraction_max 0.999
_diffrn_reflns_limit_h_max 40
_diffrn_reflns_limit_h_min -40
_diffrn_reflns_limit_k_max 40
_diffrn_reflns_limit_k_min -40
_diffrn_reflns_limit_l_max 31
_diffrn_reflns_limit_l_min -31
_diffrn_reflns_number 92214
_diffrn_reflns_point_group_measured_fraction_full 0.999
_diffrn_reflns_point_group_measured_fraction_max 0.999
_diffrn_reflns_theta_full 25.242
_diffrn_reflns_theta_max 27.496
_diffrn_reflns_theta_min 2.603
_diffrn_source 'Rotating Anode'
_exptl_absorpt_coefficient_mu 3.757
_exptl_absorpt_correction_T_max 1.00000
_exptl_absorpt_correction_T_min 0.61328
_exptl_absorpt_correction_type multi-scan
_exptl_absorpt_process_details
;
CrysAlisPro 1.171.40.67a (Rigaku Oxford Diffraction, 2019)
Empirical absorption correction using spherical harmonics,
 implemented in SCALE3 ABSPACK scaling algorithm.
;
_exptl_crystal_colour Colorless
_exptl_crystal_density_diffrn 1.564
_exptl_crystal_description Prism
_exptl_crystal_F_000 9684
_exptl_crystal_recrystallization_method 'Re-crystallisation from solvent: toluene'
_exptl_crystal_size_max 0.200
_exptl_crystal_size_mid 0.200
_exptl_crystal_size_min 0.200
_refine_diff_density_max 0.733
_refine_diff_density_min -0.431
_refine_diff_density_rms 0.055
_refine_ls_extinction_method none
_refine_ls_goodness_of_fit_ref 1.029
_refine_ls_hydrogen_treatment constr
_refine_ls_matrix_type full
_refine_ls_number_parameters 274
_refine_ls_number_reflns 5243
_refine_ls_number_restraints 72
_refine_ls_restrained_S_all 1.041
_refine_ls_R_factor_all 0.0693
_refine_ls_R_factor_gt 0.0449
_refine_ls_shift/su_max 0.000
_refine_ls_shift/su_mean 0.000
_refine_ls_structure_factor_coef Fsqd
_refine_ls_weighting_details 'w=1/[\s^2^(Fo^2^)+(0.0468P)^2^+50.5879P] where P=(Fo^2^+2Fc^2^)/3'
_refine_ls_weighting_scheme calc
_refine_ls_wR_factor_gt 0.1041
_refine_ls_wR_factor_ref 0.1177
_reflns_Friedel_coverage 0.000
_reflns_number_gt 3666
_reflns_number_total 5243
_reflns_threshold_expression 'I > 2\s(I)'
_cod_data_source_file d2cc05647j2.cif
_cod_data_source_block 20200810_yamada_no4_-50__sq
_cod_original_cell_volume 20497.4(7)
_cod_database_code 7131343
_shelx_shelxl_version_number 2018/3
_shelx_space_group_comment
;
The symmetry employed for this shelxl refinement is uniquely defined
by the following loop, which should always be used as a source of
symmetry information in preference to the above space-group names.
They are only intended as comments.
;
_shelx_estimated_absorpt_t_min 0.520
_shelx_estimated_absorpt_t_max 0.520
_oxdiff_exptl_absorpt_empirical_full_min 0.823
_oxdiff_exptl_absorpt_empirical_full_max 1.383
_oxdiff_exptl_absorpt_empirical_details
;
Empirical correction (ABSPACK) includes:
- Absorption correction using spherical harmonics
- Frame scaling
;

loop_
_space_group_symop_operation_xyz
'x, y, z'
'-y, x-y, z'
'-x+y, -x, z'
'x-y, -y, -z+1/2'
'-x, -x+y, -z+1/2'
'y, x, -z+1/2'
'x+2/3, y+1/3, z+1/3'
'-y+2/3, x-y+1/3, z+1/3'
'-x+y+2/3, -x+1/3, z+1/3'
'x-y+2/3, -y+1/3, -z+5/6'
'-x+2/3, -x+y+1/3, -z+5/6'
'y+2/3, x+1/3, -z+5/6'
'x+1/3, y+2/3, z+2/3'
'-y+1/3, x-y+2/3, z+2/3'
'-x+y+1/3, -x+2/3, z+2/3'
'x-y+1/3, -y+2/3, -z+7/6'
'-x+1/3, -x+y+2/3, -z+7/6'
'y+1/3, x+2/3, -z+7/6'
'-x, -y, -z'
'y, -x+y, -z'
'x-y, x, -z'
'-x+y, y, z-1/2'
'x, x-y, z-1/2'
'-y, -x, z-1/2'
'-x+2/3, -y+1/3, -z+1/3'
'y+2/3, -x+y+1/3, -z+1/3'
'x-y+2/3, x+1/3, -z+1/3'
'-x+y+2/3, y+1/3, z-1/6'
'x+2/3, x-y+1/3, z-1/6'
'-y+2/3, -x+1/3, z-1/6'
'-x+1/3, -y+2/3, -z+2/3'
'y+1/3, -x+y+2/3, -z+2/3'
'x-y+1/3, x+2/3, -z+2/3'
'-x+y+1/3, y+2/3, z+1/6'
'x+1/3, x-y+2/3, z+1/6'
'-y+1/3, -x+2/3, z+1/6'

loop_
_atom_site_label
_atom_site_type_symbol
_atom_site_fract_x
_atom_site_fract_y
_atom_site_fract_z
_atom_site_U_iso_or_equiv
_atom_site_adp_type
_atom_site_occupancy
_atom_site_site_symmetry_order
_atom_site_calc_flag
_atom_site_refinement_flags_posn
_atom_site_refinement_flags_adp
_atom_site_refinement_flags_occupancy
_atom_site_disorder_assembly
_atom_site_disorder_group
S1 S 0.27825(3) 0.333333 0.083333 0.0676(3) Uani 1 2 d S T P . .
S2 S 0.09984(3) 0.22717(4) -0.02759(4) 0.0716(3) Uani 1 1 d . . . . .
S3 S 0.02661(4) 0.333333 0.083333 0.0751(4) Uani 1 2 d S T P . .
Br1 Br 0.25997(2) 0.37957(2) -0.13228(2) 0.09088(17) Uani 1 1 d . . . . .
Br2 Br -0.03657(2) 0.14095(2) 0.13899(2) 0.09320(18) Uani 1 1 d . . . . .
O1 O 0.16841(8) 0.25815(8) 0.07287(9) 0.0612(6) Uani 1 1 d D . . . .
O2 O 0.09781(8) 0.32133(9) 0.00445(9) 0.0634(6) Uani 1 1 d D . . . .
C1 C 0.18934(11) 0.28497(11) 0.02604(12) 0.0525(7) Uani 1 1 d D . . . .
C2 C 0.23868(11) 0.32257(12) 0.02622(13) 0.0547(7) Uani 1 1 d . . . . .
C3 C 0.25963(12) 0.35022(12) -0.02089(14) 0.0602(8) Uani 1 1 d . . . . .
H3 H 0.292809 0.375560 -0.020704 0.072 Uiso 1 1 calc R U . . .
C4 C 0.23165(12) 0.34049(13) -0.06815(14) 0.0621(8) Uani 1 1 d . . . . .
C5 C 0.18296(12) 0.30379(13) -0.06927(14) 0.0624(8) Uani 1 1 d . . . . .
H5 H 0.164347 0.297339 -0.101884 0.075 Uiso 1 1 calc R U . . .
C6 C 0.16158(11) 0.27639(12) -0.02186(13) 0.0563(8) Uani 1 1 d . . . . .
C7 C 0.06674(10) 0.28041(12) 0.03390(13) 0.0565(8) Uani 1 1 d D . . . .
C8 C 0.06723(11) 0.23631(13) 0.02654(13) 0.0579(8) Uani 1 1 d . . . . .
C9 C 0.03635(12) 0.19494(14) 0.05744(14) 0.0643(9) Uani 1 1 d . . . . .
H9 H 0.037023 0.165486 0.052541 0.077 Uiso 1 1 calc R U . . .
C10 C 0.00458(12) 0.19708(14) 0.09543(14) 0.0662(9) Uani 1 1 d . . . . .
C11 C 0.00358(12) 0.23994(15) 0.10374(14) 0.0674(9) Uani 1 1 d . . . . .
H11 H -0.018269 0.240807 0.129806 0.081 Uiso 1 1 calc R U . . .
C12 C 0.03461(11) 0.28185(14) 0.07387(14) 0.0617(8) Uani 1 1 d . . . . .
C13A C 0.1726(6) 0.2149(4) 0.0806(4) 0.081(3) Uani 0.722(10) 1 d D . P A 1
H13A H 0.207365 0.224188 0.084987 0.097 Uiso 0.722(10) 1 calc R U P A 1
H13B H 0.159264 0.193059 0.048427 0.097 Uiso 0.722(10) 1 calc R U P A 1
C14A C 0.1435(3) 0.1885(3) 0.1326(4) 0.095(3) Uani 0.722(10) 1 d D . P A 1
H14A H 0.155935 0.211374 0.164010 0.114 Uiso 0.722(10) 1 calc R U P A 1
H14B H 0.108705 0.178493 0.127231 0.114 Uiso 0.722(10) 1 calc R U P A 1
C15A C 0.1476(3) 0.1442(3) 0.1456(4) 0.146(4) Uani 0.722(10) 1 d D . P A 1
H15A H 0.128766 0.128435 0.178697 0.219 Uiso 0.722(10) 1 calc R U P A 1
H15B H 0.134783 0.121208 0.114865 0.219 Uiso 0.722(10) 1 calc R U P A 1
H15C H 0.181980 0.154065 0.151619 0.219 Uiso 0.722(10) 1 calc R U P A 1
C13B C 0.1642(17) 0.2091(8) 0.0700(9) 0.087(10) Uani 0.278(10) 1 d D . P A 2
H13C H 0.190948 0.210938 0.047188 0.104 Uiso 0.278(10) 1 calc R U P A 2
H13D H 0.132740 0.185578 0.052642 0.104 Uiso 0.278(10) 1 calc R U P A 2
C14B C 0.1668(8) 0.1919(7) 0.1261(8) 0.099(7) Uani 0.278(10) 1 d D . P A 2
H14C H 0.165882 0.160305 0.122688 0.119 Uiso 0.278(10) 1 calc R U P A 2
H14D H 0.198811 0.215565 0.142147 0.119 Uiso 0.278(10) 1 calc R U P A 2
C15B C 0.1283(12) 0.1855(12) 0.1652(10) 0.193(16) Uani 0.278(10) 1 d D . P A 2
H15D H 0.133794 0.174218 0.200436 0.289 Uiso 0.278(10) 1 calc R U P A 2
H15E H 0.129320 0.216755 0.170282 0.289 Uiso 0.278(10) 1 calc R U P A 2
H15F H 0.096275 0.161301 0.150754 0.289 Uiso 0.278(10) 1 calc R U P A 2
C16A C 0.0771(6) 0.3192(6) -0.0513(4) 0.084(4) Uani 0.435(19) 1 d D . P B 1
H16A H 0.040986 0.300888 -0.050230 0.100 Uiso 0.435(19) 1 calc R U P B 1
H16B H 0.088329 0.303016 -0.077620 0.100 Uiso 0.435(19) 1 calc R U P B 1
C17A C 0.0959(9) 0.3717(6) -0.0675(6) 0.125(6) Uani 0.435(19) 1 d D . P B 1
H17A H 0.082703 0.386504 -0.041790 0.151 Uiso 0.435(19) 1 calc R U P B 1
H17B H 0.083695 0.372617 -0.104607 0.151 Uiso 0.435(19) 1 calc R U P B 1
C18A C 0.1511(9) 0.4019(8) -0.0674(12) 0.144(11) Uani 0.435(19) 1 d D . P B 1
H18A H 0.161301 0.435547 -0.078149 0.216 Uiso 0.435(19) 1 calc R U P B 1
H18B H 0.163380 0.401817 -0.030575 0.216 Uiso 0.435(19) 1 calc R U P B 1
H18C H 0.164372 0.387928 -0.093404 0.216 Uiso 0.435(19) 1 calc R U P B 1
C16B C 0.0807(4) 0.3375(4) -0.0416(4) 0.081(3) Uani 0.565(19) 1 d D . P B 2
H16C H 0.063249 0.354043 -0.027785 0.097 Uiso 0.565(19) 1 calc R U P B 2
H16D H 0.057234 0.308709 -0.063100 0.097 Uiso 0.565(19) 1 calc R U P B 2
C17B C 0.1227(4) 0.3728(4) -0.0793(4) 0.090(3) Uani 0.565(19) 1 d D . P B 2
H17C H 0.136356 0.354479 -0.097970 0.108 Uiso 0.565(19) 1 calc R U P B 2
H17D H 0.109275 0.385082 -0.107819 0.108 Uiso 0.565(19) 1 calc R U P B 2
C18B C 0.1630(5) 0.4154(6) -0.0500(7) 0.101(4) Uani 0.565(19) 1 d D . P B 2
H18D H 0.188340 0.436219 -0.076373 0.151 Uiso 0.565(19) 1 calc R U P B 2
H18E H 0.150046 0.434321 -0.032184 0.151 Uiso 0.565(19) 1 calc R U P B 2
H18F H 0.177156 0.403684 -0.022325 0.151 Uiso 0.565(19) 1 calc R U P B 2

loop_
_atom_site_aniso_label
_atom_site_aniso_U_11
_atom_site_aniso_U_22
_atom_site_aniso_U_33
_atom_site_aniso_U_23
_atom_site_aniso_U_13
_atom_site_aniso_U_12
S1 0.0505(4) 0.0926(9) 0.0738(8) -0.0250(7) -0.0125(3) 0.0463(4)
S2 0.0506(4) 0.0795(6) 0.0706(5) -0.0374(5) -0.0044(4) 0.0220(4)
S3 0.0497(4) 0.0923(9) 0.0975(10) -0.0199(8) -0.0100(4) 0.0462(5)
Br1 0.0859(3) 0.1065(3) 0.0754(3) 0.0102(2) 0.0146(2) 0.0445(3)
Br2 0.0801(3) 0.1014(3) 0.0798(3) 0.0081(2) 0.0039(2) 0.0316(2)
O1 0.0562(12) 0.0697(14) 0.0599(13) -0.0098(11) 0.0029(10) 0.0331(11)
O2 0.0576(13) 0.0753(15) 0.0599(13) -0.0057(11) -0.0101(11) 0.0353(12)
C1 0.0506(16) 0.0593(18) 0.0549(17) -0.0170(14) 0.0002(13) 0.0329(14)
C2 0.0448(16) 0.0645(19) 0.0614(18) -0.0210(15) -0.0022(14) 0.0324(15)
C3 0.0463(16) 0.065(2) 0.070(2) -0.0160(16) 0.0024(15) 0.0279(15)
C4 0.061(2) 0.069(2) 0.0608(19) -0.0098(16) 0.0065(15) 0.0360(17)
C5 0.062(2) 0.076(2) 0.0566(19) -0.0220(16) -0.0079(15) 0.0404(18)
C6 0.0477(16) 0.0625(19) 0.0599(18) -0.0233(15) -0.0029(14) 0.0284(15)
C7 0.0385(15) 0.074(2) 0.0562(17) -0.0164(16) -0.0124(13) 0.0275(15)
C8 0.0405(15) 0.074(2) 0.0547(17) -0.0233(16) -0.0114(13) 0.0258(15)
C9 0.0517(18) 0.072(2) 0.066(2) -0.0193(17) -0.0133(16) 0.0289(17)
C10 0.0468(17) 0.082(2) 0.0593(19) -0.0103(17) -0.0081(15) 0.0243(17)
C11 0.0484(18) 0.093(3) 0.063(2) -0.0160(19) -0.0036(15) 0.0369(19)
C12 0.0424(16) 0.080(2) 0.067(2) -0.0186(17) -0.0121(15) 0.0336(16)
C13A 0.076(5) 0.073(5) 0.091(6) 0.002(4) 0.011(5) 0.036(4)
C14A 0.076(6) 0.104(5) 0.109(6) 0.026(4) 0.024(5) 0.048(5)
C15A 0.144(8) 0.126(7) 0.183(9) 0.059(6) 0.045(7) 0.079(6)
C13B 0.11(2) 0.079(16) 0.096(13) -0.002(11) 0.007(12) 0.067(17)
C14B 0.085(15) 0.081(12) 0.111(13) 0.001(11) -0.010(10) 0.026(11)
C15B 0.25(4) 0.18(3) 0.15(2) 0.06(2) 0.11(2) 0.11(3)
C16A 0.093(8) 0.135(10) 0.041(5) -0.022(6) -0.023(5) 0.071(8)
C17A 0.193(16) 0.170(11) 0.090(9) 0.020(9) -0.001(11) 0.148(12)
C18A 0.197(16) 0.140(19) 0.12(2) 0.049(19) 0.04(2) 0.103(15)
C16B 0.083(5) 0.111(8) 0.055(5) -0.025(5) -0.020(4) 0.053(5)
C17B 0.112(8) 0.108(7) 0.066(5) 0.009(4) -0.017(5) 0.067(5)
C18B 0.107(7) 0.116(8) 0.069(7) -0.001(5) 0.019(5) 0.047(6)

loop_
_atom_type_symbol
_atom_type_description
_atom_type_scat_dispersion_real
_atom_type_scat_dispersion_imag
_atom_type_scat_source
C C 0.0033 0.0016 'International Tables Vol C Tables 4.2.6.8 and 6.1.1.4'
H H 0.0000 0.0000 'International Tables Vol C Tables 4.2.6.8 and 6.1.1.4'
O O 0.0106 0.0060 'International Tables Vol C Tables 4.2.6.8 and 6.1.1.4'
Br Br -0.2901 2.4595 'International Tables Vol C Tables 4.2.6.8 and 6.1.1.4'
S S 0.1246 0.1234 'International Tables Vol C Tables 4.2.6.8 and 6.1.1.4'

loop_
_geom_angle_atom_site_label_1
_geom_angle_atom_site_label_2
_geom_angle_atom_site_label_3
_geom_angle
_geom_angle_site_symmetry_1
_geom_angle_site_symmetry_3
_geom_angle_publ_flag
C2 S1 C2 105.64(18) 16_554 . ?
C8 S2 C6 105.54(14) . . ?
C12 S3 C12 106.5(2) . 16_554 ?
C1 O1 C13A 116.4(4) . . ?
C1 O1 C13B 111.5(8) . . ?
C7 O2 C16B 121.5(5) . . ?
C7 O2 C16A 110.1(6) . . ?
O1 C1 C6 120.7(3) . . ?
O1 C1 C2 120.2(3) . . ?
C6 C1 C2 119.1(3) . . ?
C3 C2 C1 120.2(3) . . ?
C3 C2 S1 117.1(2) . . ?
C1 C2 S1 122.4(3) . . ?
C4 C3 C2 119.7(3) . . ?
C4 C3 H3 120.2 . . ?
C2 C3 H3 120.2 . . ?
C5 C4 C3 121.2(3) . . ?
C5 C4 Br1 119.2(3) . . ?
C3 C4 Br1 119.6(3) . . ?
C4 C5 C6 119.4(3) . . ?
C4 C5 H5 120.3 . . ?
C6 C5 H5 120.3 . . ?
C5 C6 C1 120.5(3) . . ?
C5 C6 S2 116.9(2) . . ?
C1 C6 S2 122.4(3) . . ?
O2 C7 C8 120.5(3) . . ?
O2 C7 C12 120.9(3) . . ?
C8 C7 C12 118.6(3) . . ?
C9 C8 C7 120.5(3) . . ?
C9 C8 S2 115.9(3) . . ?
C7 C8 S2 123.1(3) . . ?
C10 C9 C8 119.8(3) . . ?
C10 C9 H9 120.1 . . ?
C8 C9 H9 120.1 . . ?
C11 C10 C9 120.9(3) . . ?
C11 C10 Br2 119.2(3) . . ?
C9 C10 Br2 119.8(3) . . ?
C10 C11 C12 120.2(3) . . ?
C10 C11 H11 119.9 . . ?
C12 C11 H11 119.9 . . ?
C11 C12 C7 120.0(3) . . ?
C11 C12 S3 116.5(3) . . ?
C7 C12 S3 123.1(3) . . ?
O1 C13A C14A 107.7(8) . . ?
O1 C13A H13A 110.2 . . ?
C14A C13A H13A 110.2 . . ?
O1 C13A H13B 110.2 . . ?
C14A C13A H13B 110.2 . . ?
H13A C13A H13B 108.5 . . ?
C15A C14A C13A 111.7(8) . . ?
C15A C14A H14A 109.3 . . ?
C13A C14A H14A 109.3 . . ?
C15A C14A H14B 109.3 . . ?
C13A C14A H14B 109.3 . . ?
H14A C14A H14B 107.9 . . ?
C14A C15A H15A 109.5 . . ?
C14A C15A H15B 109.5 . . ?
H15A C15A H15B 109.5 . . ?
C14A C15A H15C 109.5 . . ?
H15A C15A H15C 109.5 . . ?
H15B C15A H15C 109.5 . . ?
O1 C13B C14B 110.0(14) . . ?
O1 C13B H13C 109.7 . . ?
C14B C13B H13C 109.7 . . ?
O1 C13B H13D 109.7 . . ?
C14B C13B H13D 109.7 . . ?
H13C C13B H13D 108.2 . . ?
C15B C14B C13B 116.9(18) . . ?
C15B C14B H14C 108.1 . . ?
C13B C14B H14C 108.1 . . ?
C15B C14B H14D 108.1 . . ?
C13B C14B H14D 108.1 . . ?
H14C C14B H14D 107.3 . . ?
C14B C15B H15D 109.5 . . ?
C14B C15B H15E 109.5 . . ?
H15D C15B H15E 109.5 . . ?
C14B C15B H15F 109.5 . . ?
H15D C15B H15F 109.5 . . ?
H15E C15B H15F 109.5 . . ?
O2 C16A C17A 105.4(9) . . ?
O2 C16A H16A 110.7 . . ?
C17A C16A H16A 110.7 . . ?
O2 C16A H16B 110.7 . . ?
C17A C16A H16B 110.7 . . ?
H16A C16A H16B 108.8 . . ?
C16A C17A C18A 112.8(13) . . ?
C16A C17A H17A 109.0 . . ?
C18A C17A H17A 109.0 . . ?
C16A C17A H17B 109.0 . . ?
C18A C17A H17B 109.0 . . ?
H17A C17A H17B 107.8 . . ?
C17A C18A H18A 109.5 . . ?
C17A C18A H18B 109.5 . . ?
H18A C18A H18B 109.5 . . ?
C17A C18A H18C 109.5 . . ?
H18A C18A H18C 109.5 . . ?
H18B C18A H18C 109.5 . . ?
O2 C16B C17B 112.4(9) . . ?
O2 C16B H16C 109.1 . . ?
C17B C16B H16C 109.1 . . ?
O2 C16B H16D 109.1 . . ?
C17B C16B H16D 109.1 . . ?
H16C C16B H16D 107.8 . . ?
C18B C17B C16B 113.9(11) . . ?
C18B C17B H17C 108.8 . . ?
C16B C17B H17C 108.8 . . ?
C18B C17B H17D 108.8 . . ?
C16B C17B H17D 108.8 . . ?
H17C C17B H17D 107.7 . . ?
C17B C18B H18D 109.5 . . ?
C17B C18B H18E 109.5 . . ?
H18D C18B H18E 109.5 . . ?
C17B C18B H18F 109.5 . . ?
H18D C18B H18F 109.5 . . ?
H18E C18B H18F 109.5 . . ?

loop_
_geom_bond_atom_site_label_1
_geom_bond_atom_site_label_2
_geom_bond_distance
_geom_bond_site_symmetry_2
_geom_bond_publ_flag
S1 C2 1.771(3) 16_554 ?
S1 C2 1.771(3) . ?
S2 C8 1.768(3) . ?
S2 C6 1.774(3) . ?
S3 C12 1.765(3) . ?
S3 C12 1.765(3) 16_554 ?
Br1 C4 1.897(3) . ?
Br2 C10 1.895(4) . ?
O1 C1 1.366(4) . ?
O1 C13A 1.437(8) . ?
O1 C13B 1.475(13) . ?
O2 C7 1.359(4) . ?
O2 C16B 1.433(9) . ?
O2 C16A 1.482(10) . ?
C1 C6 1.391(4) . ?
C1 C2 1.397(4) . ?
C2 C3 1.381(5) . ?
C3 C4 1.378(5) . ?
C3 H3 0.9400 . ?
C4 C5 1.375(5) . ?
C5 C6 1.386(5) . ?
C5 H5 0.9400 . ?
C7 C8 1.399(5) . ?
C7 C12 1.411(4) . ?
C8 C9 1.384(5) . ?
C9 C10 1.379(5) . ?
C9 H9 0.9400 . ?
C10 C11 1.372(5) . ?
C11 C12 1.382(5) . ?
C11 H11 0.9400 . ?
C13A C14A 1.530(10) . ?
C13A H13A 0.9800 . ?
C13A H13B 0.9800 . ?
C14A C15A 1.488(9) . ?
C14A H14A 0.9800 . ?
C14A H14B 0.9800 . ?
C15A H15A 0.9700 . ?
C15A H15B 0.9700 . ?
C15A H15C 0.9700 . ?
C13B C14B 1.477(16) . ?
C13B H13C 0.9800 . ?
C13B H13D 0.9800 . ?
C14B C15B 1.462(16) . ?
C14B H14C 0.9800 . ?
C14B H14D 0.9800 . ?
C15B H15D 0.9700 . ?
C15B H15E 0.9700 . ?
C15B H15F 0.9700 . ?
C16A C17A 1.496(13) . ?
C16A H16A 0.9800 . ?
C16A H16B 0.9800 . ?
C17A C18A 1.499(15) . ?
C17A H17A 0.9800 . ?
C17A H17B 0.9800 . ?
C18A H18A 0.9700 . ?
C18A H18B 0.9700 . ?
C18A H18C 0.9700 . ?
C16B C17B 1.524(12) . ?
C16B H16C 0.9800 . ?
C16B H16D 0.9800 . ?
C17B C18B 1.480(13) . ?
C17B H17C 0.9800 . ?
C17B H17D 0.9800 . ?
C18B H18D 0.9700 . ?
C18B H18E 0.9700 . ?
C18B H18F 0.9700 . ?

loop_
_geom_torsion_atom_site_label_1
_geom_torsion_atom_site_label_2
_geom_torsion_atom_site_label_3
_geom_torsion_atom_site_label_4
_geom_torsion
_geom_torsion_site_symmetry_1
_geom_torsion_site_symmetry_2
_geom_torsion_site_symmetry_3
_geom_torsion_site_symmetry_4
_geom_torsion_publ_flag
C13A O1 C1 C6 93.2(8) . . . . ?
C13B O1 C1 C6 79(2) . . . . ?
C13A O1 C1 C2 -88.9(8) . . . . ?
C13B O1 C1 C2 -103(2) . . . . ?
O1 C1 C2 C3 -179.0(3) . . . . ?
C6 C1 C2 C3 -1.0(4) . . . . ?
O1 C1 C2 S1 6.9(4) . . . . ?
C6 C1 C2 S1 -175.2(2) . . . . ?
C2 S1 C2 C3 128.0(3) 16_554 . . . ?
C2 S1 C2 C1 -57.6(2) 16_554 . . . ?
C1 C2 C3 C4 -0.1(4) . . . . ?
S1 C2 C3 C4 174.4(2) . . . . ?
C2 C3 C4 C5 0.4(5) . . . . ?
C2 C3 C4 Br1 178.4(2) . . . . ?
C3 C4 C5 C6 0.5(5) . . . . ?
Br1 C4 C5 C6 -177.5(2) . . . . ?
C4 C5 C6 C1 -1.7(5) . . . . ?
C4 C5 C6 S2 -176.1(2) . . . . ?
O1 C1 C6 C5 179.8(3) . . . . ?
C2 C1 C6 C5 1.9(4) . . . . ?
O1 C1 C6 S2 -6.0(4) . . . . ?
C2 C1 C6 S2 176.1(2) . . . . ?
C8 S2 C6 C5 -128.0(3) . . . . ?
C8 S2 C6 C1 57.6(3) . . . . ?
C16B O2 C7 C8 103.8(7) . . . . ?
C16A O2 C7 C8 81.9(8) . . . . ?
C16B O2 C7 C12 -78.5(7) . . . . ?
C16A O2 C7 C12 -100.4(8) . . . . ?
O2 C7 C8 C9 178.5(3) . . . . ?
C12 C7 C8 C9 0.8(4) . . . . ?
O2 C7 C8 S2 -10.3(4) . . . . ?
C12 C7 C8 S2 172.0(2) . . . . ?
C6 S2 C8 C9 -133.9(2) . . . . ?
C6 S2 C8 C7 54.6(3) . . . . ?
C7 C8 C9 C10 0.5(5) . . . . ?
S2 C8 C9 C10 -171.3(2) . . . . ?
C8 C9 C10 C11 -1.0(5) . . . . ?
C8 C9 C10 Br2 -178.5(2) . . . . ?
C9 C10 C11 C12 0.0(5) . . . . ?
Br2 C10 C11 C12 177.6(2) . . . . ?
C10 C11 C12 C7 1.3(5) . . . . ?
C10 C11 C12 S3 174.7(3) . . . . ?
O2 C7 C12 C11 -179.4(3) . . . . ?
C8 C7 C12 C11 -1.7(4) . . . . ?
O2 C7 C12 S3 7.6(4) . . . . ?
C8 C7 C12 S3 -174.6(2) . . . . ?
C12 S3 C12 C11 133.6(3) 16_554 . . . ?
C12 S3 C12 C7 -53.2(2) 16_554 . . . ?
C1 O1 C13A C14A -175.7(7) . . . . ?
O1 C13A C14A C15A -177.4(10) . . . . ?
C1 O1 C13B C14B 150.8(19) . . . . ?
O1 C13B C14B C15B 61(4) . . . . ?
C7 O2 C16A C17A 150.0(11) . . . . ?
O2 C16A C17A C18A 58(2) . . . . ?
C7 O2 C16B C17B -161.5(8) . . . . ?
O2 C16B C17B C18B -53(2) . . . . ?
